data_4505875
loop_
_publ_author_name
'Su, Shengqun'
'Chen, Wan'
'Qin, Chao'
'Song, Shuyan'
'Guo, Zhiyong'
'Li, Guanghua'
'Song, Xuezhi'
'Zhu, Min'
'Wang, Song'
'Hao, Zhaomin'
'Zhang, Hongjie'

_publ_section_title
;
 Lanthanide Anionic Metal--Organic Frameworks Containing Semirigid
 Tetracarboxylate Ligands: Structure, Photoluminescence, and Magnetism
;
_journal_issue 4
_journal_name_full 'Crystal Growth &amp; Design'
_journal_page_first 1808
_journal_paper_doi 10.1021/cg201283a
_journal_volume 12
_journal_year 2012
_chemical_formula_moiety 'C19 H18 Gd N O9'
_chemical_formula_sum 'C19 H18 Gd N O9'
_chemical_formula_weight 561.59
_chemical_melting_point ?
_chemical_name_systematic
; 
 ? 
;
_space_group_IT_number 14
_symmetry_cell_setting monoclinic
_symmetry_space_group_name_Hall '-P 2yn'
_symmetry_space_group_name_H-M 'P 1 21/n 1'
_atom_sites_solution_hydrogens geom
_atom_sites_solution_primary direct
_atom_sites_solution_secondary difmap
_audit_creation_method SHELXL-97
_cell_angle_alpha 90.00
_cell_angle_beta 90.3280(10)
_cell_angle_gamma 90.00
_cell_formula_units_Z 4
_cell_length_a 9.2275(5)
_cell_length_b 13.5056(8)
_cell_length_c 14.6122(8)
_cell_measurement_reflns_used 3601
_cell_measurement_temperature 185(2)
_cell_measurement_theta_max 26.07
_cell_measurement_theta_min 2.05
_cell_volume 1820.99(18)
_computing_cell_refinement 'Bruker SMART'
_computing_data_collection 'Bruker SMART'
_computing_data_reduction 'Bruker SAINT'
_computing_molecular_graphics SHELXP-97
_computing_publication_material SHELXTL
_computing_structure_refinement 'SHELXL-97 (Sheldrick, 1997)'
_computing_structure_solution 'SHELXS-97 (Sheldrick, 1990)'
_diffrn_ambient_temperature 185(2)
_diffrn_detector_area_resol_mean 9.00cm
_diffrn_measured_fraction_theta_full 0.998
_diffrn_measured_fraction_theta_max 0.998
_diffrn_measurement_device_type 'CCD area detector'
_diffrn_measurement_method 'phi and omega scans'
_diffrn_radiation_monochromator graphite
_diffrn_radiation_source 'fine-focus sealed tube'
_diffrn_radiation_type MoK\a
_diffrn_radiation_wavelength 0.71073
_diffrn_reflns_av_R_equivalents 0.0230
_diffrn_reflns_av_sigmaI/netI 0.0272
_diffrn_reflns_limit_h_max 11
_diffrn_reflns_limit_h_min -6
_diffrn_reflns_limit_k_max 16
_diffrn_reflns_limit_k_min -16
_diffrn_reflns_limit_l_max 16
_diffrn_reflns_limit_l_min -18
_diffrn_reflns_number 9860
_diffrn_reflns_theta_full 26.07
_diffrn_reflns_theta_max 26.07
_diffrn_reflns_theta_min 2.05
_diffrn_standards_decay_% none
_diffrn_standards_interval_count none
_diffrn_standards_interval_time none
_diffrn_standards_number none
_exptl_absorpt_coefficient_mu 3.699
_exptl_absorpt_correction_T_max 0.4966
_exptl_absorpt_correction_T_min 0.4240
_exptl_absorpt_correction_type empirical
_exptl_absorpt_process_details SADABS
_exptl_crystal_colour colorless
_exptl_crystal_density_diffrn 2.048
_exptl_crystal_density_meas ?
_exptl_crystal_density_method 'not measured'
_exptl_crystal_description rod
_exptl_crystal_F_000 1100
_exptl_crystal_size_max 0.28
_exptl_crystal_size_mid 0.24
_exptl_crystal_size_min 0.22
_refine_diff_density_max 0.735
_refine_diff_density_min -0.673
_refine_diff_density_rms 0.107
_refine_ls_extinction_method none
_refine_ls_goodness_of_fit_ref 1.081
_refine_ls_hydrogen_treatment mixed
_refine_ls_matrix_type full
_refine_ls_number_parameters 283
_refine_ls_number_reflns 3601
_refine_ls_number_restraints 8
_refine_ls_restrained_S_all 1.082
_refine_ls_R_factor_all 0.0333
_refine_ls_R_factor_gt 0.0273
_refine_ls_shift/su_max 0.000
_refine_ls_shift/su_mean 0.000
_refine_ls_structure_factor_coef Fsqd
_refine_ls_weighting_details 'calc w=1/[\s^2^(Fo^2^)+(0.0130P)^2^+6.9594P] where P=(Fo^2^+2Fc^2^)/3'
_refine_ls_weighting_scheme calc
_refine_ls_wR_factor_gt 0.0561
_refine_ls_wR_factor_ref 0.0585
_reflns_number_gt 3075
_reflns_number_total 3601
_reflns_threshold_expression >2sigma(I)
_cod_data_source_file cg201283a_si_002.cif
_cod_data_source_block compound5
_cod_depositor_comments
;
The following automatic conversions were performed:

'_chemical_melting_point' value 'not measured' was changed to '?' -
the value is undefined or not given.

'_symmetry_cell_setting' value
'Monoclinic' changed to 'monoclinic' according to
/home/saulius/struct/CIF-dictionaries/cif_core.dic dictionary named
'cif_core.dic' version 2.4.1 from 2010-06-29.

Automatic conversion script
Id: cif_fix_values 1715 2011-07-08 13:25:40Z adriana 

The following automatic conversions were performed:

'_exptl_crystal_density_meas' value 'none' was changed to '?' - the
value is perceived as not measured.

Automatic conversion script
Id: cif_fix_values 3008 2015-01-20 13:52:24Z robertas 
;
_cod_original_sg_symbol_H-M P21/n
_cod_database_code 4505875

loop_
_symmetry_equiv_pos_as_xyz
'x, y, z'
'-x+1/2, y+1/2, -z+1/2'
'-x, -y, -z'
'x-1/2, -y-1/2, z-1/2'

loop_
_atom_site_label
_atom_site_type_symbol
_atom_site_fract_x
_atom_site_fract_y
_atom_site_fract_z
_atom_site_U_iso_or_equiv
_atom_site_adp_type
_atom_site_occupancy
_atom_site_symmetry_multiplicity
_atom_site_calc_flag
_atom_site_refinement_flags
Gd1 Gd 0.25108(2) 0.002899(14) 0.092750(12) 0.01061(6) Uani 1 1 d .
C1 C 0.0037(4) 0.1107(3) 0.3283(3) 0.0165(9) Uani 1 1 d .
C2 C 0.0288(4) 0.2048(3) 0.3649(3) 0.0156(8) Uani 1 1 d .
H2A H 0.0948 0.2487 0.3361 0.019 Uiso 1 1 calc R
C3 C -0.0441(4) 0.2338(3) 0.4443(3) 0.0143(8) Uani 1 1 d .
C4 C -0.1347(4) 0.1667(3) 0.4880(3) 0.0168(9) Uani 1 1 d .
H4A H -0.1836 0.1864 0.5420 0.020 Uiso 1 1 calc R
C5 C -0.1554(4) 0.0713(3) 0.4544(3) 0.0152(8) Uani 1 1 d .
C6 C -0.0879(5) 0.0452(3) 0.3724(3) 0.0174(9) Uani 1 1 d .
H6A H -0.1051 -0.0183 0.3467 0.021 Uiso 1 1 calc R
C7 C -0.2398(5) -0.0029(3) 0.5097(3) 0.0212(9) Uani 1 1 d .
H7A H -0.1700 -0.0428 0.5458 0.025 Uiso 1 1 calc R
H7B H -0.3006 0.0339 0.5538 0.025 Uiso 1 1 calc R
C8 C -0.3360(4) -0.0726(3) 0.4571(3) 0.0154(8) Uani 1 1 d .
C9 C -0.4098(4) -0.0438(3) 0.3787(3) 0.0169(9) Uani 1 1 d .
H9A H -0.3923 0.0201 0.3539 0.020 Uiso 1 1 calc R
C10 C -0.5084(4) -0.1057(3) 0.3358(3) 0.0167(9) Uani 1 1 d .
C11 C -0.5348(4) -0.1999(3) 0.3713(3) 0.0143(8) Uani 1 1 d .
H11A H -0.6054 -0.2416 0.3437 0.017 Uiso 1 1 calc R
C12 C -0.4570(4) -0.2323(3) 0.4477(3) 0.0147(8) Uani 1 1 d .
C13 C -0.3575(4) -0.1682(3) 0.4889(3) 0.0153(8) Uani 1 1 d .
H13A H -0.3030 -0.1907 0.5402 0.018 Uiso 1 1 calc R
C14 C 0.0831(5) 0.0744(3) 0.2449(3) 0.0178(9) Uani 1 1 d .
C15 C -0.0239(4) 0.3357(3) 0.4850(3) 0.0138(8) Uani 1 1 d .
C16 C -0.5879(4) -0.0676(3) 0.2522(3) 0.0153(8) Uani 1 1 d .
C17 C -0.4755(4) -0.3355(3) 0.4863(3) 0.0148(9) Uani 1 1 d .
C18 C 0.6784(7) 0.2168(5) 0.1919(5) 0.065(2) Uani 1 1 d D
H18A H 0.7010 0.1762 0.1383 0.098 Uiso 1 1 calc R
H18B H 0.7416 0.1976 0.2430 0.098 Uiso 1 1 calc R
H18C H 0.6940 0.2868 0.1773 0.098 Uiso 1 1 calc R
C19 C 0.4853(6) 0.2579(5) 0.2974(4) 0.0478(15) Uani 1 1 d D
H19A H 0.3837 0.2452 0.3126 0.072 Uiso 1 1 calc R
H19B H 0.4984 0.3286 0.2847 0.072 Uiso 1 1 calc R
H19C H 0.5472 0.2386 0.3491 0.072 Uiso 1 1 calc R
N1 N 0.5243(5) 0.2012(3) 0.2179(3) 0.0378(11) Uani 1 1 d D
H1B H 0.4656(14) 0.216(2) 0.1680(8) 0.057 Uiso 1 1 d D
H1A H 0.506(2) 0.1348(9) 0.2240(18) 0.057 Uiso 1 1 d D
O1 O 0.0268(3) 0.0073(2) 0.1968(2) 0.0213(6) Uani 1 1 d .
O2 O 0.2053(3) 0.1119(2) 0.22601(19) 0.0177(6) Uani 1 1 d .
O3 O 0.0660(3) 0.3925(2) 0.4494(2) 0.0224(7) Uani 1 1 d .
O4 O -0.1012(3) 0.3581(2) 0.55322(19) 0.0188(6) Uani 1 1 d .
O5 O -0.5298(3) 0.0024(2) 0.20628(19) 0.0207(6) Uani 1 1 d .
O6 O -0.7076(3) -0.1047(2) 0.23014(19) 0.0185(6) Uani 1 1 d .
O7 O -0.5829(3) -0.3838(2) 0.4615(2) 0.0264(7) Uani 1 1 d .
O8 O -0.3802(3) -0.3655(2) 0.5418(2) 0.0238(7) Uani 1 1 d .
O9 O 0.2602(4) 0.0057(3) -0.0840(2) 0.0299(7) Uani 1 1 d D
H9B H 0.180(3) -0.002(4) -0.117(3) 0.045 Uiso 1 1 d D
H9C H 0.330(4) 0.018(4) -0.124(3) 0.045 Uiso 1 1 d D

loop_
_atom_site_aniso_label
_atom_site_aniso_U_11
_atom_site_aniso_U_22
_atom_site_aniso_U_33
_atom_site_aniso_U_23
_atom_site_aniso_U_13
_atom_site_aniso_U_12
Gd1 0.01388(10) 0.00812(10) 0.00985(10) -0.00050(8) 0.00033(7) 0.00272(8)
C1 0.019(2) 0.018(2) 0.012(2) -0.0019(16) -0.0001(16) -0.0023(17)
C2 0.017(2) 0.014(2) 0.016(2) -0.0007(16) 0.0028(16) 0.0014(17)
C3 0.016(2) 0.0124(19) 0.014(2) -0.0019(16) 0.0035(16) -0.0009(16)
C4 0.016(2) 0.020(2) 0.015(2) -0.0010(17) 0.0038(17) -0.0039(17)
C5 0.019(2) 0.015(2) 0.0118(19) 0.0010(16) 0.0007(16) -0.0042(17)
C6 0.022(2) 0.0117(19) 0.018(2) -0.0014(16) 0.0001(17) -0.0020(17)
C7 0.028(2) 0.019(2) 0.017(2) 0.0016(19) 0.0008(17) -0.011(2)
C8 0.016(2) 0.0137(19) 0.016(2) -0.0030(16) 0.0032(16) -0.0030(16)
C9 0.020(2) 0.0085(18) 0.022(2) 0.0019(16) 0.0031(17) -0.0025(16)
C10 0.019(2) 0.0121(19) 0.019(2) 0.0005(16) 0.0012(17) 0.0020(17)
C11 0.015(2) 0.0114(19) 0.016(2) -0.0019(16) -0.0005(16) -0.0020(16)
C12 0.016(2) 0.0117(19) 0.016(2) -0.0010(16) 0.0031(16) -0.0021(16)
C13 0.014(2) 0.016(2) 0.015(2) 0.0027(16) -0.0029(16) -0.0031(16)
C14 0.020(2) 0.015(2) 0.018(2) -0.0005(17) -0.0001(17) 0.0024(17)
C15 0.017(2) 0.0122(19) 0.012(2) 0.0013(15) -0.0022(16) -0.0024(16)
C16 0.021(2) 0.0109(19) 0.014(2) 0.0021(16) 0.0017(17) 0.0031(17)
C17 0.022(2) 0.0100(18) 0.013(2) -0.0034(15) 0.0002(17) 0.0014(16)
C18 0.050(4) 0.058(4) 0.088(5) -0.010(4) 0.031(4) -0.006(3)
C19 0.047(4) 0.054(4) 0.042(3) -0.015(3) 0.009(3) 0.009(3)
N1 0.045(3) 0.034(2) 0.034(3) -0.005(2) 0.005(2) -0.009(2)
O1 0.0243(15) 0.0169(15) 0.0229(15) -0.0064(13) 0.0052(12) -0.0006(13)
O2 0.0190(15) 0.0168(14) 0.0173(15) -0.0011(12) 0.0028(12) 0.0023(12)
O3 0.0256(17) 0.0153(15) 0.0265(17) -0.0061(13) 0.0083(13) -0.0103(13)
O4 0.0253(16) 0.0136(14) 0.0176(15) -0.0074(12) 0.0077(13) 0.0005(12)
O5 0.0248(15) 0.0183(15) 0.0190(14) 0.0046(13) -0.0007(12) 0.0000(14)
O6 0.0194(15) 0.0181(15) 0.0179(15) 0.0012(12) -0.0025(12) 0.0008(12)
O7 0.0297(18) 0.0203(16) 0.0291(18) 0.0021(14) -0.0071(14) -0.0135(14)
O8 0.0280(17) 0.0180(15) 0.0254(17) 0.0060(13) -0.0089(14) -0.0022(13)
O9 0.0305(18) 0.043(2) 0.0167(16) -0.0003(16) 0.0007(13) 0.0040(18)

loop_
_atom_type_symbol
_atom_type_description
_atom_type_scat_dispersion_real
_atom_type_scat_dispersion_imag
_atom_type_scat_source
C C 0.0033 0.0016 'International Tables Vol C Tables 4.2.6.8 and 6.1.1.4'
H H 0.0000 0.0000 'International Tables Vol C Tables 4.2.6.8 and 6.1.1.4'
N N 0.0061 0.0033 'International Tables Vol C Tables 4.2.6.8 and 6.1.1.4'
O O 0.0106 0.0060 'International Tables Vol C Tables 4.2.6.8 and 6.1.1.4'
Gd Gd -0.1653 3.9035 'International Tables Vol C Tables 4.2.6.8 and 6.1.1.4'

loop_
_geom_angle_atom_site_label_1
_geom_angle_atom_site_label_2
_geom_angle_atom_site_label_3
_geom_angle
_geom_angle_site_symmetry_1
_geom_angle_site_symmetry_3
O7 Gd1 O8 94.05(11) 2_455 4_655
O7 Gd1 O3 144.57(11) 2_455 2_545
O8 Gd1 O3 77.48(11) 4_655 2_545
O7 Gd1 O4 77.32(11) 2_455 4_665
O8 Gd1 O4 147.31(10) 4_655 4_665
O3 Gd1 O4 91.36(10) 2_545 4_665
O7 Gd1 O2 76.08(10) 2_455 .
O8 Gd1 O2 129.18(10) 4_655 .
O3 Gd1 O2 135.43(10) 2_545 .
O4 Gd1 O2 79.83(9) 4_665 .
O7 Gd1 O6 139.09(10) 2_455 1_655
O8 Gd1 O6 82.57(10) 4_655 1_655
O3 Gd1 O6 74.60(10) 2_545 1_655
O4 Gd1 O6 124.36(9) 4_665 1_655
O2 Gd1 O6 75.00(9) . 1_655
O7 Gd1 O1 69.36(11) 2_455 .
O8 Gd1 O1 77.85(10) 4_655 .
O3 Gd1 O1 138.95(10) 2_545 .
O4 Gd1 O1 125.81(9) 4_665 .
O2 Gd1 O1 51.80(9) . .
O6 Gd1 O1 70.09(9) 1_655 .
O7 Gd1 O9 70.98(11) 2_455 .
O8 Gd1 O9 73.31(11) 4_655 .
O3 Gd1 O9 73.64(10) 2_545 .
O4 Gd1 O9 74.07(11) 4_665 .
O2 Gd1 O9 141.51(10) . .
O6 Gd1 O9 143.44(10) 1_655 .
O1 Gd1 O9 128.34(10) . .
O7 Gd1 O5 137.30(10) 2_455 1_655
O8 Gd1 O5 126.83(10) 4_655 1_655
O3 Gd1 O5 66.90(10) 2_545 1_655
O4 Gd1 O5 73.44(9) 4_665 1_655
O2 Gd1 O5 68.71(9) . 1_655
O6 Gd1 O5 51.33(9) 1_655 1_655
O1 Gd1 O5 104.31(9) . 1_655
O9 Gd1 O5 127.31(10) . 1_655
O7 Gd1 C14 71.35(11) 2_455 .
O8 Gd1 C14 103.40(11) 4_655 .
O3 Gd1 C14 144.00(11) 2_545 .
O4 Gd1 C14 103.45(11) 4_665 .
O2 Gd1 C14 25.97(10) . .
O6 Gd1 C14 69.92(10) 1_655 .
O1 Gd1 C14 25.85(10) . .
O9 Gd1 C14 141.81(11) . .
O5 Gd1 C14 85.91(11) 1_655 .
O7 Gd1 C16 145.72(11) 2_455 1_655
O8 Gd1 C16 104.86(11) 4_655 1_655
O3 Gd1 C16 68.72(11) 2_545 1_655
O4 Gd1 C16 99.24(11) 4_665 1_655
O2 Gd1 C16 69.79(10) . 1_655
O6 Gd1 C16 25.33(10) 1_655 1_655
O1 Gd1 C16 86.75(10) . 1_655
O9 Gd1 C16 141.62(11) . 1_655
O5 Gd1 C16 26.00(10) 1_655 1_655
C14 Gd1 C16 76.53(11) . 1_655
C6 C1 C2 120.1(4) . .
C6 C1 C14 118.0(4) . .
C2 C1 C14 121.7(4) . .
C1 C2 C3 119.5(4) . .
C4 C3 C2 119.4(4) . .
C4 C3 C15 119.2(4) . .
C2 C3 C15 121.4(4) . .
C3 C4 C5 121.6(4) . .
C4 C5 C6 118.3(4) . .
C4 C5 C7 119.8(4) . .
C6 C5 C7 121.8(4) . .
C1 C6 C5 121.0(4) . .
C8 C7 C5 116.6(3) . .
C9 C8 C13 117.9(4) . .
C9 C8 C7 122.2(4) . .
C13 C8 C7 119.8(4) . .
C10 C9 C8 121.6(4) . .
C9 C10 C11 119.8(4) . .
C9 C10 C16 118.4(4) . .
C11 C10 C16 121.8(4) . .
C12 C11 C10 119.6(4) . .
C11 C12 C13 119.0(4) . .
C11 C12 C17 121.9(4) . .
C13 C12 C17 119.1(4) . .
C8 C13 C12 121.8(4) . .
O1 C14 O2 122.0(4) . .
O1 C14 C1 119.0(4) . .
O2 C14 C1 118.9(4) . .
O1 C14 Gd1 63.2(2) . .
O2 C14 Gd1 58.9(2) . .
C1 C14 Gd1 176.3(3) . .
O3 C15 O4 124.2(4) . .
O3 C15 C3 118.5(4) . .
O4 C15 C3 117.3(3) . .
O6 C16 O5 122.1(4) . .
O6 C16 C10 119.6(4) . .
O5 C16 C10 118.2(4) . .
O6 C16 Gd1 58.7(2) . 1_455
O5 C16 Gd1 63.4(2) . 1_455
C10 C16 Gd1 178.3(3) . 1_455
O7 C17 O8 125.0(4) . .
O7 C17 C12 117.9(4) . .
O8 C17 C12 117.1(4) . .
C19 N1 C18 112.0(5) . .
C14 O1 Gd1 90.9(2) . .
C14 O2 Gd1 95.2(2) . .
C15 O3 Gd1 170.5(3) . 2
C15 O4 Gd1 134.6(3) . 4_566
C16 O5 Gd1 90.6(2) . 1_455
C16 O6 Gd1 95.9(2) . 1_455
C17 O7 Gd1 168.9(3) . 2_445
C17 O8 Gd1 145.0(3) . 4_556

loop_
_geom_bond_atom_site_label_1
_geom_bond_atom_site_label_2
_geom_bond_distance
_geom_bond_site_symmetry_2
Gd1 O7 2.316(3) 2_455
Gd1 O8 2.335(3) 4_655
Gd1 O3 2.338(3) 2_545
Gd1 O4 2.392(3) 4_665
Gd1 O2 2.479(3) .
Gd1 O6 2.506(3) 1_655
Gd1 O1 2.576(3) .
Gd1 O9 2.585(3) .
Gd1 O5 2.608(3) 1_655
Gd1 C14 2.885(4) .
Gd1 C16 2.916(4) 1_655
C1 C6 1.386(6) .
C1 C2 1.397(6) .
C1 C14 1.506(6) .
C2 C3 1.402(5) .
C3 C4 1.390(5) .
C3 C15 1.511(5) .
C4 C5 1.391(6) .
C5 C6 1.399(6) .
C5 C7 1.507(5) .
C7 C8 1.503(5) .
C8 C9 1.385(6) .
C8 C13 1.387(6) .
C9 C10 1.384(6) .
C10 C11 1.396(5) .
C10 C16 1.511(6) .
C11 C12 1.394(6) .
C12 C13 1.396(5) .
C12 C17 1.513(5) .
C14 O1 1.258(5) .
C14 O2 1.268(5) .
C15 O3 1.245(5) .
C15 O4 1.266(5) .
C16 O6 1.254(5) .
C16 O5 1.279(5) .
C16 Gd1 2.916(4) 1_455
C17 O7 1.238(5) .
C17 O8 1.261(5) .
C18 N1 1.489(7) .
C19 N1 1.439(7) .
O3 Gd1 2.338(3) 2
O4 Gd1 2.392(3) 4_566
O5 Gd1 2.608(3) 1_455
O6 Gd1 2.506(3) 1_455
O7 Gd1 2.316(3) 2_445
O8 Gd1 2.335(3) 4_556
